data_7132675
loop_
_publ_author_name
'Yu, Jiulong'
'Wu, Jinyu'
'Zhu, Yu'
'Xiong, Dong'
'Yang, Lin'
'Li, Jun'
'Zheng, Jianfeng'

_publ_section_title
;
 Chiral phosphoric acid-catalyzed enantioselective [5+1] cycloaddition
 reaction of <i>C</i>,<i>N</i>-cyclic azomethine imines with isocyanides.
;
_journal_issue 19
_journal_name_full 'Chemical communications (Cambridge, England)'
_journal_page_first 2637
_journal_page_last 2640
_journal_paper_doi 10.1039/d3cc05890e
_journal_volume 60
_journal_year 2024
_chemical_formula_sum 'C19 H16 F2 O2'
_chemical_formula_weight 314.32
_space_group_crystal_system orthorhombic
_space_group_IT_number 29
_space_group_name_Hall 'P 2c -2ac'
_space_group_name_H-M_alt 'P c a 21'
_atom_sites_solution_hydrogens geom
_audit_block_doi 10.5517/ccdc.csd.cc29hwk8
_audit_update_record
;
2021-12-22 deposited with the CCDC.	2024-02-05 downloaded from the CCDC.
;
_cell_angle_alpha 90
_cell_angle_beta 90
_cell_angle_gamma 90
_cell_formula_units_Z 4
_cell_length_a 7.534(2)
_cell_length_b 12.716(3)
_cell_length_c 15.945(4)
_cell_measurement_reflns_used 6113
_cell_measurement_temperature 150.(2)
_cell_measurement_theta_max 66.32
_cell_measurement_theta_min 2.77
_cell_volume 1527.6(7)
_computing_molecular_graphics 'shelXle (C.B. Huebschle, rev 1260)'
_computing_structure_refinement 'SHELXL-2018/3 (Sheldrick, 2018)'
_computing_structure_solution 'SHELXT 2018/2 (Sheldrick, 2018)'
_diffrn_ambient_temperature 150.(2)
_diffrn_measured_fraction_theta_full 0.981
_diffrn_measured_fraction_theta_max 0.981
_diffrn_measurement_device_type 'Bruker D8 VENTURE DUO PHOTON III'
_diffrn_radiation_monochromator 'Helios MX Multilayer Optic'
_diffrn_radiation_type 'Cu K\a'
_diffrn_radiation_wavelength 1.54178
_diffrn_reflns_av_R_equivalents 0.0375
_diffrn_reflns_av_unetI/netI 0.0338
_diffrn_reflns_limit_h_max 8
_diffrn_reflns_limit_h_min -8
_diffrn_reflns_limit_k_max 15
_diffrn_reflns_limit_k_min -15
_diffrn_reflns_limit_l_max 17
_diffrn_reflns_limit_l_min -19
_diffrn_reflns_number 10659
_diffrn_reflns_theta_full 66.74
_diffrn_reflns_theta_max 66.74
_diffrn_reflns_theta_min 3.48
_diffrn_source 'Microfocus sealed tube'
_diffrn_source_type 'Incoatec Ius 3.0'
_exptl_absorpt_coefficient_mu 0.870
_exptl_absorpt_correction_T_max 0.95
_exptl_absorpt_correction_T_min 0.91
_exptl_absorpt_process_details
;
;
_exptl_crystal_colour colourless
_exptl_crystal_density_diffrn 1.367
_exptl_crystal_density_method 'not measured'
_exptl_crystal_description block
_exptl_crystal_F_000 656
_exptl_crystal_size_max 0.110
_exptl_crystal_size_mid 0.080
_exptl_crystal_size_min 0.060
_refine_diff_density_max 0.225
_refine_diff_density_min -0.215
_refine_ls_abs_structure_details
;

Flack x determined using 913 quotients [(I+)-(I-)]/[(I+)+(I-)]
(Parsons, Flack and Wagner, Acta Cryst. B69 (2013) 249-259).
;
_refine_ls_abs_structure_Flack -0.05(8)
_refine_ls_extinction_method none
_refine_ls_goodness_of_fit_ref 1.168
_refine_ls_hydrogen_treatment constr
_refine_ls_matrix_type full
_refine_ls_number_parameters 211
_refine_ls_number_reflns 2445
_refine_ls_number_restraints 1
_refine_ls_restrained_S_all 1.168
_refine_ls_R_factor_all 0.0430
_refine_ls_R_factor_gt 0.0318
_refine_ls_shift/su_max 0.000
_refine_ls_shift/su_mean 0.000
_refine_ls_structure_factor_coef Fsqd
_refine_ls_weighting_details 'w=1/[\s^2^(Fo^2^)+(0.0347P)^2^+0.6455P] where P=(Fo^2^+2Fc^2^)/3'
_refine_ls_weighting_scheme calc
_refine_ls_wR_factor_gt 0.0762
_refine_ls_wR_factor_ref 0.0946
_reflns_Friedel_coverage 0.774
_reflns_Friedel_fraction_full 0.826
_reflns_Friedel_fraction_max 0.826
_reflns_number_gt 2276
_reflns_number_total 2445
_reflns_threshold_expression 'I > 2\s(I)'
_cod_data_source_file d3cc05890e2.cif
_cod_data_source_block 20210910a
_cod_depositor_comments 'Adding full bibliography for 7132675--7132678.cif.'
_cod_database_code 7132675

loop_
_space_group_symop_operation_xyz
'x, y, z'
'-x, -y, z+1/2'
'x+1/2, -y, z'
'-x+1/2, y, z+1/2'

loop_
_atom_site_type_symbol
_atom_site_label
_atom_site_fract_x
_atom_site_fract_y
_atom_site_fract_z
_atom_site_U_iso_or_equiv
_atom_site_adp_type
_atom_site_calc_flag
_atom_site_refinement_flags_adp
_atom_site_refinement_flags_occupancy
_atom_site_refinement_flags_posn
_atom_site_occupancy
_atom_site_disorder_assembly
_atom_site_disorder_group
F F1 0.6454(3) 0.13962(15) 0.39603(15) 0.0431(6) Uani d . . . 1 . .
F F2 0.8857(3) 0.17976(15) 0.46044(15) 0.0406(6) Uani d . . . 1 . .
O O1 0.7432(3) 0.33224(16) 0.36040(15) 0.0277(5) Uani d . . . 1 . .
O O2 0.5471(4) 0.56591(18) 0.50993(18) 0.0401(6) Uani d . . . 1 . .
C C1 0.6243(4) 0.1644(2) 0.5437(2) 0.0236(7) Uani d . . . 1 . .
C C2 0.4518(4) 0.1218(2) 0.5454(2) 0.0256(7) Uani d . . . 1 . .
C C3 0.3812(4) 0.0918(2) 0.6225(2) 0.0265(7) Uani d . . . 1 . .
H H3 0.266681 0.060614 0.623964 0.032000 Uiso calc U . R 1 . .
C C4 0.4718(5) 0.1059(2) 0.6972(2) 0.0259(7) Uani d . . . 1 . .
C C5 0.6381(5) 0.1517(2) 0.6940(2) 0.0275(8) Uani d . . . 1 . .
H H5 0.700011 0.163749 0.744977 0.033000 Uiso calc U . R 1 . .
C C6 0.7186(4) 0.1807(2) 0.6187(2) 0.0261(7) Uani d . . . 1 . .
C C7 0.7067(4) 0.1985(2) 0.4613(2) 0.0281(7) Uani d . . . 1 . .
C C8 0.6797(4) 0.3130(2) 0.4391(2) 0.0243(7) Uani d . . . 1 . .
C C9 0.6100(4) 0.3863(2) 0.4891(2) 0.0264(7) Uani d . . . 1 . .
H H9 0.562073 0.366147 0.541796 0.032000 Uiso calc U . R 1 . .
C C10 0.6058(4) 0.4964(2) 0.4645(2) 0.0281(7) Uani d . . . 1 . .
C C11 0.6792(4) 0.5169(2) 0.3805(2) 0.0259(7) Uani d . . . 1 . .
C C12 0.6863(5) 0.6188(3) 0.3466(3) 0.0322(8) Uani d . . . 1 . .
H H12 0.645660 0.676869 0.378774 0.039000 Uiso calc U . R 1 . .
C C13 0.7518(5) 0.6348(3) 0.2671(2) 0.0356(9) Uani d . . . 1 . .
H H13 0.757292 0.703985 0.244773 0.043000 Uiso calc U . R 1 . .
C C14 0.8097(5) 0.5506(3) 0.2194(3) 0.0354(8) Uani d . . . 1 . .
H H14 0.853847 0.562701 0.164441 0.042000 Uiso calc U . R 1 . .
C C15 0.8045(5) 0.4494(3) 0.2503(2) 0.0305(8) Uani d . . . 1 . .
H H15 0.843402 0.391595 0.217289 0.037000 Uiso calc U . R 1 . .
C C16 0.7401(5) 0.4344(2) 0.3317(2) 0.0263(7) Uani d . . . 1 . .
C C17 0.3332(5) 0.1085(3) 0.4697(3) 0.0395(9) Uani d . . . 1 . .
H H17A 0.210966 0.096032 0.488203 0.059000 Uiso calc U . R 1 . .
H H17B 0.374220 0.048469 0.436391 0.059000 Uiso calc U . R 1 . .
H H17C 0.337520 0.172426 0.435420 0.059000 Uiso calc U . R 1 . .
C C18 0.3915(6) 0.0737(3) 0.7799(2) 0.0395(9) Uani d . . . 1 . .
H H18A 0.435155 0.120333 0.824298 0.059000 Uiso calc U . R 1 . .
H H18B 0.425269 0.001047 0.792640 0.059000 Uiso calc U . R 1 . .
H H18C 0.261917 0.078918 0.776524 0.059000 Uiso calc U . R 1 . .
C C19 0.9021(4) 0.2288(3) 0.6244(3) 0.0381(9) Uani d . . . 1 . .
H H19A 0.925562 0.250180 0.682407 0.057000 Uiso calc U . R 1 . .
H H19B 0.908746 0.290438 0.587649 0.057000 Uiso calc U . R 1 . .
H H19C 0.990767 0.176873 0.606868 0.057000 Uiso calc U . R 1 . .

loop_
_atom_site_aniso_label
_atom_site_aniso_U_11
_atom_site_aniso_U_22
_atom_site_aniso_U_33
_atom_site_aniso_U_12
_atom_site_aniso_U_13
_atom_site_aniso_U_23
F1 0.0768(17) 0.0273(9) 0.0251(12) -0.0114(10) 0.0128(11) -0.0068(9)
F2 0.0405(11) 0.0363(11) 0.0448(14) 0.0142(9) 0.0190(11) 0.0105(10)
O1 0.0382(12) 0.0224(10) 0.0225(13) 0.0009(10) 0.0080(10) 0.0025(9)
O2 0.0559(16) 0.0294(12) 0.0349(15) 0.0126(11) 0.0072(13) -0.0039(11)
C1 0.0336(16) 0.0179(13) 0.0192(17) 0.0029(12) 0.0027(14) -0.0004(13)
C2 0.0318(16) 0.0207(13) 0.0244(18) 0.0036(12) -0.0017(15) -0.0007(13)
C3 0.0271(15) 0.0241(14) 0.0283(19) -0.0028(12) 0.0018(15) 0.0009(14)
C4 0.0354(19) 0.0189(14) 0.0235(19) 0.0013(13) 0.0028(14) 0.0019(13)
C5 0.0344(19) 0.0225(15) 0.026(2) 0.0006(14) -0.0035(14) 0.0009(13)
C6 0.0293(16) 0.0163(12) 0.033(2) 0.0008(12) 0.0010(16) 0.0015(14)
C7 0.0360(17) 0.0225(14) 0.0258(19) 0.0015(13) 0.0060(15) -0.0042(14)
C8 0.0246(15) 0.0265(16) 0.0217(19) -0.0014(12) 0.0023(14) 0.0015(13)
C9 0.0295(16) 0.0271(15) 0.023(2) 0.0020(13) 0.0017(13) -0.0003(13)
C10 0.0290(15) 0.0254(15) 0.0299(19) 0.0034(13) -0.0010(15) -0.0023(15)
C11 0.0240(15) 0.0266(15) 0.027(2) 0.0003(13) -0.0018(13) 0.0034(14)
C12 0.0325(19) 0.0253(15) 0.039(2) 0.0006(14) -0.0014(16) 0.0040(15)
C13 0.0363(19) 0.0288(16) 0.042(3) -0.0021(15) 0.0019(17) 0.0126(16)
C14 0.0324(18) 0.0388(18) 0.035(2) -0.0045(14) 0.0028(16) 0.0108(17)
C15 0.0336(18) 0.0300(16) 0.028(2) -0.0014(14) 0.0046(15) 0.0018(15)
C16 0.0260(16) 0.0217(14) 0.031(2) -0.0022(12) -0.0020(14) 0.0067(13)
C17 0.043(2) 0.046(2) 0.029(2) -0.0017(16) -0.0116(18) -0.0005(17)
C18 0.051(2) 0.0404(19) 0.027(2) -0.0079(17) 0.0067(17) 0.0034(17)
C19 0.0304(17) 0.0386(18) 0.045(2) -0.0057(15) 0.0005(18) -0.0009(18)

loop_
_atom_type_symbol
_atom_type_description
_atom_type_scat_dispersion_real
_atom_type_scat_dispersion_imag
_atom_type_scat_source
C C 0.0181 0.0091 'International Tables Vol C Tables 4.2.6.8 and 6.1.1.4'
H H 0.0000 0.0000 'International Tables Vol C Tables 4.2.6.8 and 6.1.1.4'
F F 0.0727 0.0534 'International Tables Vol C Tables 4.2.6.8 and 6.1.1.4'
O O 0.0492 0.0322 'International Tables Vol C Tables 4.2.6.8 and 6.1.1.4'

loop_
_citation_id
_citation_doi
_citation_year
1 10.1002/ajoc.202200031 2022

loop_
_geom_angle_atom_site_label_1
_geom_angle_atom_site_label_2
_geom_angle_atom_site_label_3
_geom_angle_site_symmetry_1
_geom_angle_site_symmetry_3
_geom_angle
_geom_angle_publ_flag
C8 O1 C16 . . 118.0(3) ?
C6 C1 C2 . . 120.5(3) ?
C6 C1 C7 . . 119.2(3) ?
C2 C1 C7 . . 120.3(3) ?
C3 C2 C1 . . 118.3(3) ?
C3 C2 C17 . . 116.7(3) ?
C1 C2 C17 . . 125.0(3) ?
C4 C3 C2 . . 122.4(3) ?
C4 C3 H3 . . 118.800000 ?
C2 C3 H3 . . 118.800000 ?
C5 C4 C3 . . 118.0(3) ?
C5 C4 C18 . . 120.7(3) ?
C3 C4 C18 . . 121.3(3) ?
C4 C5 C6 . . 122.5(3) ?
C4 C5 H5 . . 118.700000 ?
C6 C5 H5 . . 118.700000 ?
C5 C6 C1 . . 118.2(3) ?
C5 C6 C19 . . 116.9(3) ?
C1 C6 C19 . . 124.9(3) ?
F1 C7 F2 . . 103.3(3) ?
F1 C7 C8 . . 107.7(3) ?
F2 C7 C8 . . 107.3(3) ?
F1 C7 C1 . . 111.4(3) ?
F2 C7 C1 . . 111.2(3) ?
C8 C7 C1 . . 115.0(3) ?
C9 C8 O1 . . 124.1(3) ?
C9 C8 C7 . . 125.9(3) ?
O1 C8 C7 . . 109.9(3) ?
C8 C9 C10 . . 121.4(3) ?
C8 C9 H9 . . 119.300000 ?
C10 C9 H9 . . 119.300000 ?
O2 C10 C9 . . 122.9(3) ?
O2 C10 C11 . . 123.1(3) ?
C9 C10 C11 . . 114.0(3) ?
C16 C11 C12 . . 118.0(3) ?
C16 C11 C10 . . 120.1(3) ?
C12 C11 C10 . . 121.8(3) ?
C13 C12 C11 . . 120.3(3) ?
C13 C12 H12 . . 119.900000 ?
C11 C12 H12 . . 119.900000 ?
C12 C13 C14 . . 120.3(3) ?
C12 C13 H13 . . 119.800000 ?
C14 C13 H13 . . 119.800000 ?
C15 C14 C13 . . 121.2(4) ?
C15 C14 H14 . . 119.400000 ?
C13 C14 H14 . . 119.400000 ?
C14 C15 C16 . . 117.9(3) ?
C14 C15 H15 . . 121.000000 ?
C16 C15 H15 . . 121.000000 ?
O1 C16 C11 . . 122.2(3) ?
O1 C16 C15 . . 115.5(3) ?
C11 C16 C15 . . 122.3(3) ?
C2 C17 H17A . . 109.500000 ?
C2 C17 H17B . . 109.500000 ?
H17A C17 H17B . . 109.500000 ?
C2 C17 H17C . . 109.500000 ?
H17A C17 H17C . . 109.500000 ?
H17B C17 H17C . . 109.500000 ?
C4 C18 H18A . . 109.500000 ?
C4 C18 H18B . . 109.500000 ?
H18A C18 H18B . . 109.500000 ?
C4 C18 H18C . . 109.500000 ?
H18A C18 H18C . . 109.500000 ?
H18B C18 H18C . . 109.500000 ?
C6 C19 H19A . . 109.500000 ?
C6 C19 H19B . . 109.500000 ?
H19A C19 H19B . . 109.500000 ?
C6 C19 H19C . . 109.500000 ?
H19A C19 H19C . . 109.500000 ?
H19B C19 H19C . . 109.500000 ?

loop_
_geom_bond_atom_site_label_1
_geom_bond_atom_site_label_2
_geom_bond_site_symmetry_2
_geom_bond_distance
_geom_bond_publ_flag
F1 C7 . 1.363(4) ?
F2 C7 . 1.369(4) ?
O1 C8 . 1.366(4) ?
O1 C16 . 1.378(4) ?
O2 C10 . 1.225(4) ?
C1 C6 . 1.406(5) ?
C1 C2 . 1.408(4) ?
C1 C7 . 1.517(5) ?
C2 C3 . 1.394(5) ?
C2 C17 . 1.510(5) ?
C3 C4 . 1.383(5) ?
C3 H3 . 0.950000 ?
C4 C5 . 1.383(5) ?
C4 C18 . 1.508(5) ?
C5 C6 . 1.394(5) ?
C5 H5 . 0.950000 ?
C6 C19 . 1.514(4) ?
C7 C8 . 1.512(4) ?
C8 C9 . 1.334(5) ?
C9 C10 . 1.455(5) ?
C9 H9 . 0.950000 ?
C10 C11 . 1.473(5) ?
C11 C16 . 1.384(5) ?
C11 C12 . 1.404(5) ?
C12 C13 . 1.376(6) ?
C12 H12 . 0.950000 ?
C13 C14 . 1.384(6) ?
C13 H13 . 0.950000 ?
C14 C15 . 1.378(5) ?
C14 H14 . 0.950000 ?
C15 C16 . 1.398(5) ?
C15 H15 . 0.950000 ?
C17 H17A . 0.980000 ?
C17 H17B . 0.980000 ?
C17 H17C . 0.980000 ?
C18 H18A . 0.980000 ?
C18 H18B . 0.980000 ?
C18 H18C . 0.980000 ?
C19 H19A . 0.980000 ?
C19 H19B . 0.980000 ?
C19 H19C . 0.980000 ?

loop_
_geom_torsion_atom_site_label_1
_geom_torsion_atom_site_label_2
_geom_torsion_atom_site_label_3
_geom_torsion_atom_site_label_4
_geom_torsion_site_symmetry_1
_geom_torsion_site_symmetry_2
_geom_torsion_site_symmetry_3
_geom_torsion_site_symmetry_4
_geom_torsion
_geom_torsion_publ_flag
C6 C1 C2 C3 . . . . -3.0(4) ?
C7 C1 C2 C3 . . . . -179.8(3) ?
C6 C1 C2 C17 . . . . 175.1(3) ?
C7 C1 C2 C17 . . . . -1.7(5) ?
C1 C2 C3 C4 . . . . 2.3(4) ?
C17 C2 C3 C4 . . . . -176.0(3) ?
C2 C3 C4 C5 . . . . 0.1(4) ?
C2 C3 C4 C18 . . . . 179.4(3) ?
C3 C4 C5 C6 . . . . -1.9(5) ?
C18 C4 C5 C6 . . . . 178.8(3) ?
C4 C5 C6 C1 . . . . 1.2(4) ?
C4 C5 C6 C19 . . . . -179.2(3) ?
C2 C1 C6 C5 . . . . 1.3(4) ?
C7 C1 C6 C5 . . . . 178.1(3) ?
C2 C1 C6 C19 . . . . -178.2(3) ?
C7 C1 C6 C19 . . . . -1.4(4) ?
C6 C1 C7 F1 . . . . 153.0(3) ?
C2 C1 C7 F1 . . . . -30.3(4) ?
C6 C1 C7 F2 . . . . 38.2(4) ?
C2 C1 C7 F2 . . . . -145.0(3) ?
C6 C1 C7 C8 . . . . -84.1(4) ?
C2 C1 C7 C8 . . . . 92.7(3) ?
C16 O1 C8 C9 . . . . 2.1(5) ?
C16 O1 C8 C7 . . . . -175.9(3) ?
F1 C7 C8 C9 . . . . 133.1(3) ?
F2 C7 C8 C9 . . . . -116.2(4) ?
C1 C7 C8 C9 . . . . 8.2(5) ?
F1 C7 C8 O1 . . . . -48.9(4) ?
F2 C7 C8 O1 . . . . 61.8(3) ?
C1 C7 C8 O1 . . . . -173.8(3) ?
O1 C8 C9 C10 . . . . -3.8(5) ?
C7 C8 C9 C10 . . . . 173.9(3) ?
C8 C9 C10 O2 . . . . -178.0(3) ?
C8 C9 C10 C11 . . . . 1.8(5) ?
O2 C10 C11 C16 . . . . -178.7(3) ?
C9 C10 C11 C16 . . . . 1.6(4) ?
O2 C10 C11 C12 . . . . -0.1(5) ?
C9 C10 C11 C12 . . . . -179.8(3) ?
C16 C11 C12 C13 . . . . 0.2(5) ?
C10 C11 C12 C13 . . . . -178.5(3) ?
C11 C12 C13 C14 . . . . 0.6(6) ?
C12 C13 C14 C15 . . . . -0.4(6) ?
C13 C14 C15 C16 . . . . -0.5(5) ?
C8 O1 C16 C11 . . . . 1.5(5) ?
C8 O1 C16 C15 . . . . -179.2(3) ?
C12 C11 C16 O1 . . . . 178.1(3) ?
C10 C11 C16 O1 . . . . -3.2(5) ?
C12 C11 C16 C15 . . . . -1.2(5) ?
C10 C11 C16 C15 . . . . 177.5(3) ?
C14 C15 C16 O1 . . . . -178.0(3) ?
C14 C15 C16 C11 . . . . 1.4(5) ?
